data_2219803
loop_
_publ_author_name
'Belombe, Michel M.'
'Nenwa, Justin'
'Mbiangue, Yves A.'
'T. Fokwa, Boniface P.'
'Dronskowski, Richard'

_publ_section_title
;
 Tris(oxamide dioxime-\k^2^<i>N</i>,<i>N</i>')nickel(II) sulfate
 pentahydrate
;
_journal_coeditor_code CI2663
_journal_issue 11
_journal_name_full 'Acta Crystallographica Section E'
_journal_page_first m1440
_journal_page_last m1441
_journal_paper_doi 10.1107/S1600536808033278
_journal_volume 64
_journal_year 2008
_chemical_formula_iupac '[Ni (C2 H6 N4 O2)3] S O4 , 5H2 O'
_chemical_formula_moiety 'C6 H18 N12 Ni O6 2+ , S O4 2- , 5H2 O'
_chemical_formula_sum 'C6 H28 N12 Ni O15 S'
_chemical_formula_weight 599.17
_chemical_name_systematic
;
Tris(oxamide dioxime-\k^2^<i>N</i>,<i>N</i>')nickel(II) sulfate pentahydrate
;
_space_group_IT_number 2
_symmetry_cell_setting triclinic
_symmetry_space_group_name_Hall '-P 1'
_symmetry_space_group_name_H-M 'P -1'
_atom_sites_solution_hydrogens geom
_atom_sites_solution_primary direct
_atom_sites_solution_secondary difmap
_audit_creation_method SHELXL97
_cell_angle_alpha 86.077(3)
_cell_angle_beta 77.769(3)
_cell_angle_gamma 72.868(3)
_cell_formula_units_Z 4
_cell_length_a 12.3141(16)
_cell_length_b 14.0458(17)
_cell_length_c 14.7734(18)
_cell_measurement_reflns_used 9771
_cell_measurement_temperature 293(2)
_cell_measurement_theta_max 28.54
_cell_measurement_theta_min 1.41
_cell_volume 2386.4(5)
_computing_cell_refinement 'SAINT (Bruker, 2000)'
_computing_data_collection 'SMART (Bruker, 1998)'
_computing_data_reduction 'SAINT (Bruker, 2000)'
_computing_molecular_graphics 'DIAMOND (Brandenburg, 1999)'
_computing_publication_material 'WinGX (Farrugia, 1999)'
_computing_structure_refinement 'SHELXL97 (Sheldrick, 2008)'
_computing_structure_solution 'SHELXS97 (Sheldrick, 2008)'
_diffrn_ambient_temperature 293(2)
_diffrn_measured_fraction_theta_full 0.974
_diffrn_measured_fraction_theta_max 0.974
_diffrn_measurement_device_type 'Bruker APEX CCD area-detector'
_diffrn_measurement_method '\f and \w'
_diffrn_radiation_monochromator graphite
_diffrn_radiation_source 'fine-focus sealed tube'
_diffrn_radiation_type MoK\a
_diffrn_radiation_wavelength 0.71073
_diffrn_reflns_av_R_equivalents 0.0289
_diffrn_reflns_av_sigmaI/netI 0.0418
_diffrn_reflns_limit_h_max 16
_diffrn_reflns_limit_h_min -16
_diffrn_reflns_limit_k_max 18
_diffrn_reflns_limit_k_min -18
_diffrn_reflns_limit_l_max 19
_diffrn_reflns_limit_l_min -19
_diffrn_reflns_number 33235
_diffrn_reflns_theta_full 28.54
_diffrn_reflns_theta_max 28.54
_diffrn_reflns_theta_min 1.41
_diffrn_standards_number 0
_exptl_absorpt_coefficient_mu 0.991
_exptl_absorpt_correction_T_max 0.907
_exptl_absorpt_correction_T_min 0.789
_exptl_absorpt_correction_type multi-scan
_exptl_absorpt_process_details '(SADABS; Bruker, 2001)'
_exptl_crystal_colour violet
_exptl_crystal_density_diffrn 1.668
_exptl_crystal_density_method 'not measured'
_exptl_crystal_description prism
_exptl_crystal_F_000 1248
_exptl_crystal_size_max 0.25
_exptl_crystal_size_mid 0.15
_exptl_crystal_size_min 0.10
_refine_diff_density_max 1.475
_refine_diff_density_min -1.446
_refine_ls_extinction_method none
_refine_ls_goodness_of_fit_ref 1.123
_refine_ls_hydrogen_treatment mixed
_refine_ls_matrix_type full
_refine_ls_number_parameters 707
_refine_ls_number_reflns 11834
_refine_ls_number_restraints 23
_refine_ls_restrained_S_all 1.123
_refine_ls_R_factor_all 0.0656
_refine_ls_R_factor_gt 0.0532
_refine_ls_shift/su_max 0.001
_refine_ls_shift/su_mean 0.000
_refine_ls_structure_factor_coef Fsqd
_refine_ls_weighting_details 'calc w = 1/[\s^2^(Fo^2^)+(0.085P)^2^+2.9067P] where P=(Fo^2^+2Fc^2^)/3'
_refine_ls_weighting_scheme calc
_refine_ls_wR_factor_gt 0.1522
_refine_ls_wR_factor_ref 0.1642
_reflns_number_gt 9771
_reflns_number_total 11834
_reflns_threshold_expression I>2\s(I)
_cod_data_source_file ci2663.cif
_cod_data_source_block I
_cod_database_code 2219803
_cod_database_fobs_code 2219803

loop_
_symmetry_equiv_pos_as_xyz
'x, y, z'
'-x, -y, -z'

loop_
_atom_site_type_symbol
_atom_site_label
_atom_site_fract_x
_atom_site_fract_y
_atom_site_fract_z
_atom_site_U_iso_or_equiv
_atom_site_adp_type
_atom_site_calc_flag
_atom_site_refinement_flags
_atom_site_occupancy
_atom_site_disorder_assembly
_atom_site_disorder_group
Ni Ni1 0.22824(3) 0.70919(3) 0.43918(3) 0.01960(10) Uani d . 1 . .
O O11 -0.03779(18) 0.75648(17) 0.42903(17) 0.0302(5) Uani d . 1 . .
H H11 -0.0565 0.7732 0.4836 0.045 Uiso calc R 1 . .
O O12 0.39957(17) 0.53631(15) 0.30737(16) 0.0258(4) Uani d . 1 . .
H H12 0.4331 0.5629 0.2636 0.039 Uiso calc R 1 . .
O O13 0.17174(19) 0.53968(16) 0.58228(18) 0.0300(5) Uani d . 1 . .
H H13 0.1029 0.5709 0.5956 0.045 Uiso calc R 1 . .
O O14 0.4687(2) 0.75163(18) 0.43870(18) 0.0330(5) Uani d . 1 . .
H H14 0.4771 0.7611 0.3826 0.050 Uiso calc R 1 . .
O O15 0.1369(2) 0.84859(17) 0.61577(15) 0.0293(5) Uani d . 1 . .
H H15 0.1001 0.8111 0.6422 0.044 Uiso calc R 1 . .
O O16 0.2531(2) 0.82103(17) 0.25043(15) 0.0288(5) Uani d . 1 . .
H H16 0.3118 0.7757 0.2319 0.043 Uiso calc R 1 . .
N N11 0.0759(2) 0.69133(18) 0.41189(18) 0.0235(5) Uani d . 1 . .
N N12 0.2847(2) 0.59940(18) 0.33832(19) 0.0240(5) Uani d . 1 . .
N N13 0.2385(2) 0.60678(18) 0.54913(18) 0.0234(5) Uani d . 1 . .
N N14 0.3927(2) 0.69172(18) 0.46659(18) 0.0231(5) Uani d . 1 . .
N N15 0.1549(2) 0.83731(18) 0.51985(17) 0.0219(5) Uani d . 1 . .
N N16 0.2318(2) 0.82492(18) 0.34758(17) 0.0226(5) Uani d . 1 . .
N N17 0.2259(2) 0.4790(2) 0.2751(2) 0.0325(6) Uani d . 1 . .
H H17A 0.2957 0.4438 0.2538 0.039 Uiso calc R 1 . .
H H17B 0.1683 0.4601 0.2668 0.039 Uiso calc R 1 . .
N N18 -0.0021(2) 0.6149(2) 0.3162(2) 0.0327(6) Uani d . 1 . .
H H18A -0.0712 0.6537 0.3331 0.039 Uiso calc R 1 . .
H H18B 0.0113 0.5690 0.2762 0.039 Uiso calc R 1 . .
N N19 0.3688(3) 0.5020(2) 0.6338(2) 0.0380(7) Uani d . 1 . .
H H19A 0.3223 0.4671 0.6561 0.046 Uiso calc R 1 . .
H H19B 0.4358 0.4880 0.6483 0.046 Uiso calc R 1 . .
N N50 0.5092(2) 0.6344(2) 0.5760(2) 0.0327(6) Uani d . 1 . .
H H50A 0.5551 0.6697 0.5535 0.039 Uiso calc R 1 . .
H H50B 0.5212 0.5966 0.6234 0.039 Uiso calc R 1 . .
N N51 0.1255(2) 1.01000(19) 0.51951(19) 0.0259(5) Uani d . 1 . .
H H51A 0.1094 1.0135 0.5790 0.031 Uiso calc R 1 . .
H H51B 0.1250 1.0630 0.4866 0.031 Uiso calc R 1 . .
N N112 0.1564(3) 0.9958(2) 0.3233(2) 0.0320(6) Uani d . 1 . .
H H11A 0.1743 0.9904 0.2639 0.038 Uiso calc R 1 . .
H H11B 0.1224 1.0533 0.3482 0.038 Uiso calc R 1 . .
C C11 0.0851(2) 0.6260(2) 0.3521(2) 0.0223(5) Uani d . 1 . .
C C12 0.2069(3) 0.5620(2) 0.3206(2) 0.0217(5) Uani d . 1 . .
C C13 0.3367(2) 0.5783(2) 0.5762(2) 0.0235(6) Uani d . 1 . .
C C14 0.4192(2) 0.6382(2) 0.5373(2) 0.0232(6) Uani d . 1 . .
C C15 0.1513(2) 0.9220(2) 0.4781(2) 0.0209(5) Uani d . 1 . .
C C16 0.1813(2) 0.9149(2) 0.3766(2) 0.0213(5) Uani d . 1 . .
Ni Ni2 0.74507(3) 0.93920(3) 0.18804(3) 0.02347(11) Uani d . 1 . .
O O21 0.7713(2) 0.7911(2) 0.02902(16) 0.0394(6) Uani d . 1 . .
H H21 0.7026 0.7956 0.0489 0.059 Uiso calc R 1 . .
O O22 0.9726(2) 0.92640(18) 0.25835(17) 0.0319(5) Uani d . 1 . .
H H22 0.9709 0.9850 0.2495 0.048 Uiso calc R 1 . .
O O23 0.7535(2) 0.74561(16) 0.30809(15) 0.0278(5) Uani d . 1 . .
H H23 0.7345 0.7199 0.2681 0.042 Uiso calc R 1 . .
O O24 0.6378(2) 1.14404(17) 0.29771(19) 0.0357(5) Uani d . 1 . .
H H24 0.6888 1.1691 0.2721 0.054 Uiso calc R 1 . .
O O25 0.4745(2) 0.9706(2) 0.20188(18) 0.0405(6) Uani d . 1 . .
H H25 0.4820 0.9122 0.2175 0.061 Uiso calc R 1 . .
O O26 0.8624(2) 1.0583(2) 0.02780(17) 0.0379(6) Uani d . 1 . .
H H26 0.9036 1.0671 0.0615 0.057 Uiso calc R 1 . .
N N21 0.8177(2) 0.8203(2) 0.09796(18) 0.0282(6) Uani d . 1 . .
N N22 0.9191(2) 0.8971(2) 0.19356(18) 0.0264(5) Uani d . 1 . .
N N23 0.7122(2) 0.85047(19) 0.30099(17) 0.0244(5) Uani d . 1 . .
N N24 0.6833(2) 1.0389(2) 0.29737(19) 0.0283(5) Uani d . 1 . .
N N25 0.5823(2) 0.9807(2) 0.15110(19) 0.0303(6) Uani d . 1 . .
N N26 0.7602(2) 1.0431(2) 0.08268(18) 0.0282(5) Uani d . 1 . .
N N27 0.9930(3) 0.7204(3) 0.0169(2) 0.0479(8) Uani d . 1 . .
H H27A 0.9603 0.7005 -0.0212 0.057 Uiso calc R 1 . .
H H27B 1.0670 0.6991 0.0117 0.057 Uiso calc R 1 . .
N N28 1.0966(2) 0.7732(2) 0.1539(2) 0.0341(6) Uani d . 1 . .
H H28A 1.1294 0.7951 0.1905 0.041 Uiso calc R 1 . .
H H28B 1.1346 0.7214 0.1207 0.041 Uiso calc R 1 . .
N N29 0.6902(2) 0.8415(2) 0.46124(18) 0.0279(5) Uani d . 1 . .
H H29A 0.7101 0.7775 0.4619 0.034 Uiso calc R 1 . .
H H29B 0.6722 0.8738 0.5123 0.034 Uiso calc R 1 . .
N N70 0.5991(2) 1.0539(2) 0.45455(19) 0.0304(6) Uani d . 1 . .
H H70A 0.5787 1.1179 0.4525 0.037 Uiso calc R 1 . .
H H70B 0.5833 1.0235 0.5060 0.037 Uiso calc R 1 . .
N N71 0.4611(3) 1.1035(2) 0.0738(2) 0.0366(7) Uani d . 1 . .
H H71A 0.3993 1.0897 0.1029 0.044 Uiso calc R 1 . .
H H71B 0.4566 1.1505 0.0330 0.044 Uiso calc R 1 . .
N N72 0.6752(3) 1.1231(3) -0.0394(2) 0.0483(9) Uani d . 1 . .
H H72A 0.7380 1.1355 -0.0684 0.058 Uiso calc R 1 . .
H H72B 0.6138 1.1420 -0.0627 0.058 Uiso calc R 1 . .
C C21 0.9295(3) 0.7833(2) 0.0833(2) 0.0279(6) Uani d . 1 . .
C C22 0.9857(3) 0.8199(2) 0.1486(2) 0.0250(6) Uani d . 1 . .
C C23 0.6871(2) 0.8908(2) 0.3812(2) 0.0241(6) Uani d . 1 . .
C C24 0.6552(2) 1.0017(2) 0.3779(2) 0.0245(6) Uani d . 1 . .
C C25 0.5645(3) 1.0519(2) 0.0922(2) 0.0245(6) Uani d . 1 . .
C C26 0.6730(3) 1.0746(2) 0.0417(2) 0.0270(6) Uani d . 1 . .
S S1 0.54943(9) 0.71047(11) 0.18146(9) 0.0654(4) Uani d . 1 . .
O O1 0.5649(3) 0.7641(3) 0.0930(2) 0.0628(10) Uani d . 1 A .
O O2B 0.4535(4) 0.6686(3) 0.1908(3) 0.0363(8) Uani d P 0.621(5) A 1
O O2A 0.5035(6) 0.6156(5) 0.1573(5) 0.0363(8) Uani d P 0.379(5) A 2
O O3 0.6619(3) 0.6507(2) 0.2002(2) 0.0468(7) Uani d . 1 A .
O O4 0.4917(3) 0.7854(3) 0.2578(3) 0.0838(15) Uani d . 1 A .
S S2 -0.08243(7) 0.72405(6) 0.67222(6) 0.02780(17) Uani d . 1 . .
O O10 -0.0585(2) 0.63057(16) 0.62249(18) 0.0322(5) Uani d . 1 . .
O O20 -0.1067(3) 0.80865(18) 0.60729(19) 0.0422(6) Uani d . 1 . .
O O30 0.0196(2) 0.72385(18) 0.70916(18) 0.0352(5) Uani d . 1 . .
O O40 -0.1855(3) 0.7347(2) 0.7468(2) 0.0541(8) Uani d . 1 . .
O O1W 0.2423(2) 0.36282(18) 0.47889(18) 0.0332(5) Uani d D 1 . .
H H1W1 0.225(4) 0.417(3) 0.507(3) 0.050 Uiso d D 1 . .
H H2W1 0.189(3) 0.361(3) 0.455(3) 0.050 Uiso d D 1 . .
O O2W 0.8027(2) 0.8875(2) -0.13981(18) 0.0373(6) Uani d D 1 . .
H H1W2 0.804(4) 0.843(3) -0.177(2) 0.056 Uiso d D 1 . .
H H2W2 0.788(4) 0.866(3) -0.0850(18) 0.056 Uiso d D 1 . .
O O3W 0.3647(3) 0.0814(4) 0.3596(2) 0.0728(12) Uani d D 1 . .
H H1W3 0.410(5) 0.053(5) 0.311(3) 0.109 Uiso d D 1 . .
H H2W3 0.302(4) 0.118(5) 0.344(5) 0.109 Uiso d D 1 . .
O O4W 0.9698(2) 0.0965(2) 0.1617(2) 0.0414(6) Uani d D 1 . .
H H1W4 1.039(2) 0.102(4) 0.148(4) 0.062 Uiso d D 1 . .
H H2W4 0.922(3) 0.153(3) 0.166(4) 0.062 Uiso d D 1 . .
O O5W 0.7762(4) 0.2610(3) 0.2056(3) 0.0689(10) Uani d D 1 . .
H H1W5 0.738(6) 0.271(5) 0.160(4) 0.103 Uiso d D 1 . .
H H2W5 0.795(6) 0.313(4) 0.212(5) 0.103 Uiso d D 1 . .
O O6W 0.4198(3) 0.2840(3) 0.2453(3) 0.0759(12) Uani d D 1 . .
H H1W6 0.417(6) 0.308(5) 0.193(3) 0.114 Uiso d D 1 . .
H H2W6 0.475(5) 0.236(4) 0.253(5) 0.114 Uiso d D 1 . .
O O7W 0.7536(4) 0.3573(3) 0.0333(4) 0.1086(18) Uani d . 1 . .
H H7W1 0.7706 0.4088 0.0457 0.163 Uiso d R 1 . .
H H7W2 0.6893 0.3750 0.0154 0.163 Uiso d R 1 . .
O O8W 0.8211(6) 0.5178(5) 0.0779(5) 0.131(2) Uani d D 1 . .
H H1W8 0.860(9) 0.483(7) 0.124(6) 0.197 Uiso d D 1 . .
H H2W8 0.788(9) 0.576(4) 0.109(6) 0.197 Uiso d D 1 . .
O O9W 0.5490(7) 0.4195(6) -0.0320(5) 0.0457(11) Uani d P 0.356(3) B 1
O O10W 0.5124(8) 0.3663(7) 0.0475(6) 0.0457(11) Uani d P 0.324(5) C 2
O O11W 0.3927(8) 0.3266(7) 0.0828(6) 0.0457(11) Uani d P 0.320(5) D 3
O O12W 0.9444(16) 0.5729(10) -0.1176(11) 0.0641(17) Uani d P 0.247(3) E 1
O O13W 0.8574(13) 0.6098(9) -0.0713(9) 0.0641(17) Uani d P 0.293(6) F 2
O O14W 1.0291(8) 0.5305(5) -0.1952(5) 0.0641(17) Uani d P 0.460(6) G 3

loop_
_atom_site_aniso_label
_atom_site_aniso_U_11
_atom_site_aniso_U_22
_atom_site_aniso_U_33
_atom_site_aniso_U_12
_atom_site_aniso_U_13
_atom_site_aniso_U_23
Ni1 0.01604(18) 0.01608(17) 0.0279(2) -0.00461(13) -0.00771(14) 0.00212(13)
O11 0.0170(10) 0.0300(11) 0.0385(12) 0.0027(8) -0.0067(9) -0.0037(10)
O12 0.0168(10) 0.0200(10) 0.0362(12) -0.0023(8) -0.0018(8) 0.0043(8)
O13 0.0192(10) 0.0201(10) 0.0508(14) -0.0084(8) -0.0059(10) 0.0078(9)
O14 0.0314(12) 0.0328(12) 0.0446(14) -0.0214(10) -0.0161(11) 0.0150(10)
O15 0.0381(13) 0.0318(12) 0.0234(10) -0.0187(10) -0.0059(9) 0.0022(9)
O16 0.0266(11) 0.0313(12) 0.0235(10) 0.0019(9) -0.0084(8) -0.0010(9)
N11 0.0131(11) 0.0220(12) 0.0337(13) -0.0013(9) -0.0058(9) -0.0014(10)
N12 0.0149(11) 0.0209(11) 0.0352(14) -0.0037(9) -0.0044(10) -0.0010(10)
N13 0.0186(11) 0.0171(11) 0.0354(14) -0.0075(9) -0.0057(10) 0.0044(10)
N14 0.0179(11) 0.0199(11) 0.0338(13) -0.0082(9) -0.0077(10) 0.0051(10)
N15 0.0238(12) 0.0219(11) 0.0220(11) -0.0090(9) -0.0060(9) 0.0016(9)
N16 0.0221(12) 0.0235(12) 0.0214(11) -0.0044(9) -0.0063(9) 0.0014(9)
N17 0.0261(13) 0.0258(13) 0.0479(17) -0.0073(11) -0.0104(12) -0.0082(12)
N18 0.0245(13) 0.0303(14) 0.0473(17) -0.0067(11) -0.0159(12) -0.0054(12)
N19 0.0282(14) 0.0362(16) 0.0521(18) -0.0121(12) -0.0171(13) 0.0226(14)
N50 0.0284(14) 0.0373(15) 0.0393(15) -0.0151(12) -0.0182(12) 0.0140(12)
N51 0.0300(13) 0.0198(11) 0.0299(13) -0.0077(10) -0.0093(10) -0.0001(10)
N112 0.0444(16) 0.0207(12) 0.0321(14) -0.0069(11) -0.0155(12) 0.0055(10)
C11 0.0196(13) 0.0201(13) 0.0290(14) -0.0083(10) -0.0073(11) 0.0056(11)
C12 0.0232(14) 0.0179(12) 0.0245(13) -0.0069(10) -0.0054(11) 0.0025(10)
C13 0.0201(13) 0.0198(13) 0.0297(14) -0.0041(10) -0.0061(11) 0.0021(11)
C14 0.0187(13) 0.0206(13) 0.0302(15) -0.0049(10) -0.0063(11) 0.0015(11)
C15 0.0151(12) 0.0198(12) 0.0294(14) -0.0045(10) -0.0092(10) 0.0017(11)
C16 0.0183(13) 0.0197(13) 0.0280(14) -0.0062(10) -0.0097(11) 0.0037(11)
Ni2 0.01747(19) 0.0306(2) 0.02196(19) -0.00640(15) -0.00600(14) 0.00652(15)
O21 0.0372(14) 0.0701(18) 0.0243(11) -0.0338(13) -0.0104(10) 0.0040(11)
O22 0.0314(12) 0.0339(12) 0.0366(12) -0.0116(10) -0.0172(10) -0.0002(10)
O23 0.0298(11) 0.0237(10) 0.0297(11) -0.0027(9) -0.0135(9) 0.0020(8)
O24 0.0307(12) 0.0252(11) 0.0460(14) -0.0040(9) -0.0049(10) 0.0080(10)
O25 0.0190(11) 0.0626(17) 0.0356(13) -0.0116(11) -0.0021(9) 0.0185(12)
O26 0.0262(12) 0.0592(16) 0.0315(12) -0.0197(11) -0.0066(9) 0.0153(11)
N21 0.0260(13) 0.0424(15) 0.0223(12) -0.0176(12) -0.0076(10) 0.0025(11)
N22 0.0215(12) 0.0339(14) 0.0280(13) -0.0101(10) -0.0113(10) 0.0003(11)
N23 0.0229(12) 0.0233(12) 0.0248(12) -0.0028(10) -0.0067(10) 0.0046(10)
N24 0.0258(13) 0.0240(12) 0.0316(14) -0.0027(10) -0.0062(10) 0.0050(10)
N25 0.0166(12) 0.0442(16) 0.0280(13) -0.0090(11) -0.0038(10) 0.0127(12)
N26 0.0223(12) 0.0377(14) 0.0259(12) -0.0117(11) -0.0056(10) 0.0077(11)
N27 0.0390(18) 0.057(2) 0.0458(19) -0.0105(16) -0.0035(14) -0.0215(16)
N28 0.0219(13) 0.0362(15) 0.0429(16) -0.0039(11) -0.0087(11) -0.0038(12)
N29 0.0292(13) 0.0281(13) 0.0235(12) -0.0045(11) -0.0053(10) 0.0036(10)
N70 0.0267(13) 0.0301(14) 0.0303(14) -0.0038(11) -0.0025(11) -0.0014(11)
N71 0.0261(14) 0.0346(15) 0.0498(18) -0.0071(12) -0.0165(12) 0.0163(13)
N72 0.0368(17) 0.073(2) 0.0435(18) -0.0267(17) -0.0216(14) 0.0350(17)
C21 0.0264(15) 0.0311(16) 0.0265(15) -0.0116(12) -0.0018(12) 0.0000(12)
C22 0.0200(13) 0.0277(14) 0.0281(14) -0.0093(11) -0.0040(11) 0.0032(12)
C23 0.0149(12) 0.0298(15) 0.0261(14) -0.0040(11) -0.0057(10) 0.0046(11)
C24 0.0151(12) 0.0289(15) 0.0282(14) -0.0029(11) -0.0068(11) 0.0012(12)
C25 0.0221(14) 0.0277(14) 0.0246(14) -0.0065(11) -0.0084(11) 0.0025(11)
C26 0.0278(15) 0.0287(15) 0.0257(14) -0.0095(12) -0.0085(12) 0.0079(12)
S1 0.0390(5) 0.1017(10) 0.0765(8) -0.0486(6) -0.0389(6) 0.0710(8)
O1 0.0446(16) 0.096(3) 0.068(2) -0.0469(17) -0.0350(15) 0.0597(19)
O2B 0.032(2) 0.037(2) 0.045(2) -0.0197(16) -0.0063(16) 0.0074(16)
O2A 0.032(2) 0.037(2) 0.045(2) -0.0197(16) -0.0063(16) 0.0074(16)
O3 0.0505(17) 0.0438(15) 0.0553(17) -0.0146(13) -0.0335(14) 0.0150(13)
O4 0.0345(16) 0.115(3) 0.064(2) 0.0070(18) 0.0118(15) 0.060(2)
S2 0.0260(4) 0.0218(3) 0.0372(4) -0.0098(3) -0.0053(3) -0.0005(3)
O10 0.0263(11) 0.0222(10) 0.0496(14) -0.0084(9) -0.0075(10) -0.0039(10)
O20 0.0579(17) 0.0223(11) 0.0469(15) -0.0038(11) -0.0224(13) -0.0006(10)
O30 0.0382(13) 0.0337(12) 0.0410(13) -0.0179(10) -0.0148(11) 0.0058(10)
O40 0.0426(16) 0.0634(19) 0.0584(18) -0.0302(15) 0.0133(13) -0.0214(15)
O1W 0.0303(12) 0.0305(12) 0.0419(14) -0.0096(10) -0.0138(10) 0.0021(10)
O2W 0.0401(14) 0.0443(15) 0.0294(12) -0.0156(12) -0.0069(11) 0.0021(11)
O3W 0.0364(16) 0.128(4) 0.0477(18) -0.0053(19) -0.0114(14) -0.032(2)
O4W 0.0399(14) 0.0454(15) 0.0444(15) -0.0215(12) -0.0095(12) 0.0063(12)
O5W 0.067(2) 0.062(2) 0.077(3) -0.0253(19) -0.0048(19) 0.0059(19)
O6W 0.052(2) 0.0450(19) 0.132(4) 0.0006(16) -0.037(2) -0.016(2)
O7W 0.059(3) 0.063(3) 0.188(6) -0.005(2) -0.004(3) -0.021(3)
O8W 0.122(5) 0.086(4) 0.185(7) -0.003(3) -0.056(5) -0.038(4)
O9W 0.055(3) 0.047(3) 0.031(2) -0.002(2) -0.016(2) -0.0087(19)
O10W 0.055(3) 0.047(3) 0.031(2) -0.002(2) -0.016(2) -0.0087(19)
O11W 0.055(3) 0.047(3) 0.031(2) -0.002(2) -0.016(2) -0.0087(19)
O12W 0.099(5) 0.047(3) 0.062(4) -0.024(3) -0.052(3) 0.019(3)
O13W 0.099(5) 0.047(3) 0.062(4) -0.024(3) -0.052(3) 0.019(3)
O14W 0.099(5) 0.047(3) 0.062(4) -0.024(3) -0.052(3) 0.019(3)

loop_
_atom_type_symbol
_atom_type_description
_atom_type_scat_dispersion_real
_atom_type_scat_dispersion_imag
_atom_type_scat_source
C C 0.0033 0.0016 'International Tables Vol C Tables 4.2.6.8 and 6.1.1.4'
H H 0.0000 0.0000 'International Tables Vol C Tables 4.2.6.8 and 6.1.1.4'
N N 0.0061 0.0033 'International Tables Vol C Tables 4.2.6.8 and 6.1.1.4'
Ni Ni 0.3393 1.1124 'International Tables Vol C Tables 4.2.6.8 and 6.1.1.4'
O O 0.0106 0.0060 'International Tables Vol C Tables 4.2.6.8 and 6.1.1.4'
S S 0.1246 0.1234 'International Tables Vol C Tables 4.2.6.8 and 6.1.1.4'

loop_
_geom_angle_atom_site_label_1
_geom_angle_atom_site_label_2
_geom_angle_atom_site_label_3
_geom_angle
N16 Ni1 N12 95.16(10)
N16 Ni1 N15 75.08(10)
N12 Ni1 N15 168.23(10)
N16 Ni1 N11 94.49(10)
N12 Ni1 N11 75.53(10)
N15 Ni1 N11 98.36(10)
N16 Ni1 N14 95.36(10)
N12 Ni1 N14 95.08(10)
N15 Ni1 N14 92.42(10)
N11 Ni1 N14 166.96(10)
N16 Ni1 N13 168.20(10)
N12 Ni1 N13 93.84(10)
N15 Ni1 N13 96.75(10)
N11 Ni1 N13 95.14(10)
N14 Ni1 N13 76.23(10)
N11 O11 H11 109.5
N12 O12 H12 109.5
N13 O13 H13 109.5
N14 O14 H14 109.5
N15 O15 H15 109.5
N16 O16 H16 109.5
C11 N11 O11 109.9(2)
C11 N11 Ni1 117.98(19)
O11 N11 Ni1 129.75(19)
C12 N12 O12 112.0(2)
C12 N12 Ni1 116.5(2)
O12 N12 Ni1 128.10(18)
C13 N13 O13 110.4(2)
C13 N13 Ni1 116.1(2)
O13 N13 Ni1 130.52(18)
C14 N14 O14 110.0(2)
C14 N14 Ni1 117.3(2)
O14 N14 Ni1 129.70(18)
C15 N15 O15 110.4(2)
C15 N15 Ni1 117.2(2)
O15 N15 Ni1 129.94(18)
C16 N16 O16 111.1(2)
C16 N16 Ni1 118.9(2)
O16 N16 Ni1 127.38(18)
C12 N17 H17A 120.0
C12 N17 H17B 120.0
H17A N17 H17B 120.0
C11 N18 H18A 120.0
C11 N18 H18B 120.0
H18A N18 H18B 120.0
C13 N19 H19A 120.0
C13 N19 H19B 120.0
H19A N19 H19B 120.0
C14 N50 H50A 120.0
C14 N50 H50B 120.0
H50A N50 H50B 120.0
C15 N51 H51A 120.0
C15 N51 H51B 120.0
H51A N51 H51B 120.0
C16 N112 H11A 120.0
C16 N112 H11B 120.0
H11A N112 H11B 120.0
N11 C11 N18 125.7(3)
N11 C11 C12 113.4(2)
N18 C11 C12 120.9(3)
N12 C12 N17 126.8(3)
N12 C12 C11 113.6(2)
N17 C12 C11 119.5(3)
N13 C13 N19 125.8(3)
N13 C13 C14 114.9(3)
N19 C13 C14 119.3(3)
N14 C14 N50 125.5(3)
N14 C14 C13 113.5(3)
N50 C14 C13 121.0(3)
N15 C15 N51 125.8(3)
N15 C15 C16 113.8(3)
N51 C15 C16 120.4(3)
N16 C16 N112 125.8(3)
N16 C16 C15 113.1(2)
N112 C16 C15 121.1(3)
N23 Ni2 N22 90.48(10)
N23 Ni2 N21 93.75(10)
N22 Ni2 N21 75.89(10)
N23 Ni2 N24 76.68(10)
N22 Ni2 N24 98.66(11)
N21 Ni2 N24 169.08(10)
N23 Ni2 N26 172.62(11)
N22 Ni2 N26 94.45(10)
N21 Ni2 N26 92.77(11)
N24 Ni2 N26 97.12(11)
N23 Ni2 N25 99.46(10)
N22 Ni2 N25 167.46(11)
N21 Ni2 N25 95.71(11)
N24 Ni2 N25 91.10(11)
N26 Ni2 N25 76.44(10)
N21 O21 H21 109.5
N22 O22 H22 109.5
N23 O23 H23 109.5
N24 O24 H24 109.5
N25 O25 H25 109.5
N26 O26 H26 109.5
C21 N21 O21 111.2(3)
C21 N21 Ni2 117.0(2)
O21 N21 Ni2 128.9(2)
C22 N22 O22 111.7(2)
C22 N22 Ni2 118.3(2)
O22 N22 Ni2 128.0(2)
C23 N23 O23 110.7(2)
C23 N23 Ni2 116.9(2)
O23 N23 Ni2 127.93(18)
C24 N24 O24 111.2(3)
C24 N24 Ni2 116.0(2)
O24 N24 Ni2 130.5(2)
C25 N25 O25 109.8(2)
C25 N25 Ni2 116.4(2)
O25 N25 Ni2 129.53(19)
C26 N26 O26 111.9(2)
C26 N26 Ni2 115.9(2)
O26 N26 Ni2 128.2(2)
C21 N27 H27A 120.0
C21 N27 H27B 120.0
H27A N27 H27B 120.0
C22 N28 H28A 120.0
C22 N28 H28B 120.0
H28A N28 H28B 120.0
C23 N29 H29A 120.0
C23 N29 H29B 120.0
H29A N29 H29B 120.0
C24 N70 H70A 120.0
C24 N70 H70B 120.0
H70A N70 H70B 120.0
C25 N71 H71A 120.0
C25 N71 H71B 120.0
H71A N71 H71B 120.0
C26 N72 H72A 120.0
C26 N72 H72B 120.0
H72A N72 H72B 120.0
N21 C21 N27 125.6(3)
N21 C21 C22 113.9(3)
N27 C21 C22 120.4(3)
N22 C22 N28 126.8(3)
N22 C22 C21 113.2(3)
N28 C22 C21 120.0(3)
N23 C23 N29 125.3(3)
N23 C23 C24 113.6(3)
N29 C23 C24 121.1(3)
N24 C24 N70 125.5(3)
N24 C24 C23 114.7(3)
N70 C24 C23 119.8(3)
N25 C25 N71 125.8(3)
N25 C25 C26 113.6(3)
N71 C25 C26 120.6(3)
N26 C26 N72 124.9(3)
N26 C26 C25 114.6(3)
N72 C26 C25 120.4(3)
O2B S1 O3 121.3(2)
O2B S1 O1 110.8(2)
O3 S1 O1 110.49(19)
O2B S1 O4 95.4(3)
O3 S1 O4 108.7(2)
O1 S1 O4 108.7(2)
O3 S1 O2A 97.2(3)
O1 S1 O2A 104.2(3)
O4 S1 O2A 126.7(3)
O10 S2 O30 109.54(14)
O10 S2 O40 109.32(16)
O30 S2 O40 111.26(18)
O10 S2 O20 109.14(15)
O30 S2 O20 109.04(15)
O40 S2 O20 108.51(19)
H1W1 O1W H2W1 111(3)
H1W2 O2W H2W2 108(3)
H1W3 O3W H2W3 108(4)
H1W4 O4W H2W4 110(4)
H1W5 O5W H2W5 108(4)
H1W6 O6W H2W6 119(5)
H7W1 O7W H7W2 109.5
H1W8 O8W H2W8 97(3)

loop_
_geom_bond_atom_site_label_1
_geom_bond_atom_site_label_2
_geom_bond_distance
Ni1 N16 2.047(2)
Ni1 N12 2.080(3)
Ni1 N15 2.087(2)
Ni1 N11 2.087(2)
Ni1 N14 2.089(2)
Ni1 N13 2.094(3)
O11 N11 1.410(3)
O11 H11 0.82
O12 N12 1.428(3)
O12 H12 0.82
O13 N13 1.424(3)
O13 H13 0.82
O14 N14 1.417(3)
O14 H14 0.82
O15 N15 1.400(3)
O15 H15 0.82
O16 N16 1.405(3)
O16 H16 0.82
N11 C11 1.282(4)
N12 C12 1.297(4)
N13 C13 1.296(4)
N14 C14 1.287(4)
N15 C15 1.295(4)
N16 C16 1.290(4)
N17 C12 1.322(4)
N17 H17A 0.86
N17 H17B 0.86
N18 C11 1.345(4)
N18 H18A 0.86
N18 H18B 0.86
N19 C13 1.340(4)
N19 H19A 0.86
N19 H19B 0.86
N50 C14 1.337(4)
N50 H50A 0.86
N50 H50B 0.86
N51 C15 1.339(4)
N51 H51A 0.86
N51 H51B 0.86
N112 C16 1.335(4)
N112 H11A 0.86
N112 H11B 0.86
C11 C12 1.497(4)
C13 C14 1.503(4)
C15 C16 1.470(4)
Ni2 N23 2.056(3)
Ni2 N22 2.066(3)
Ni2 N21 2.068(3)
Ni2 N24 2.076(3)
Ni2 N26 2.077(3)
Ni2 N25 2.095(3)
O21 N21 1.405(3)
O21 H21 0.82
O22 N22 1.414(3)
O22 H22 0.82
O23 N23 1.414(3)
O23 H23 0.82
O24 N24 1.416(3)
O24 H24 0.82
O25 N25 1.422(3)
O25 H25 0.82
O26 N26 1.411(3)
O26 H26 0.82
N21 C21 1.296(4)
N22 C22 1.278(4)
N23 C23 1.286(4)
N24 C24 1.287(4)
N25 C25 1.280(4)
N26 C26 1.294(4)
N27 C21 1.320(4)
N27 H27A 0.86
N27 H27B 0.86
N28 C22 1.346(4)
N28 H28A 0.86
N28 H28B 0.86
N29 C23 1.330(4)
N29 H29A 0.86
N29 H29B 0.86
N70 C24 1.334(4)
N70 H70A 0.86
N70 H70B 0.86
N71 C25 1.340(4)
N71 H71A 0.86
N71 H71B 0.86
N72 C26 1.337(4)
N72 H72A 0.86
N72 H72B 0.86
C21 C22 1.495(4)
C23 C24 1.491(4)
C25 C26 1.496(4)
S1 O2B 1.446(4)
S1 O3 1.465(3)
S1 O1 1.468(3)
S1 O4 1.506(5)
S1 O2A 1.678(7)
S2 O10 1.471(2)
S2 O30 1.471(3)
S2 O40 1.472(3)
S2 O20 1.476(3)
O1W H1W1 0.84(2)
O1W H2W1 0.82(2)
O2W H1W2 0.86(3)
O2W H2W2 0.84(3)
O3W H1W3 0.85(3)
O3W H2W3 0.86(3)
O4W H1W4 0.85(3)
O4W H2W4 0.83(3)
O5W H1W5 0.88(3)
O5W H2W5 0.84(3)
O6W H1W6 0.83(3)
O6W H2W6 0.82(3)
O7W H7W1 0.85
O7W H7W2 0.85
O8W H1W8 0.95(3)
O8W H2W8 0.91(3)

loop_
_geom_hbond_atom_site_label_D
_geom_hbond_atom_site_label_H
_geom_hbond_atom_site_label_A
_geom_hbond_site_symmetry_A
_geom_hbond_distance_DH
_geom_hbond_distance_HA
_geom_hbond_distance_DA
_geom_hbond_angle_DHA
O11 H11 O20 . 0.82 1.85 2.673(4) 177
O12 H12 O2A . 0.82 1.85 2.663(7) 174
O13 H13 O10 . 0.82 1.88 2.698(3) 174
O15 H15 O30 . 0.82 1.90 2.716(3) 177
O16 H16 O2B . 0.82 1.95 2.770(5) 178
O16 H16 O4 . 0.82 2.37 2.857(4) 119
O21 H21 O1 . 0.82 1.85 2.645(4) 163
O23 H23 O3 . 0.82 1.94 2.744(4) 165
O25 H25 O4 . 0.82 1.82 2.636(5) 177
O22 H22 O4W 1_565 0.82 1.96 2.694(4) 148
O24 H24 O5W 1_565 0.82 2.00 2.796(5) 164
O26 H26 O4W 1_565 0.82 1.95 2.760(4) 167
O1W H1W1 O13 . 0.84(2) 1.98(3) 2.819(3) 174(5)
O2W H2W2 O21 . 0.84(3) 1.93(3) 2.764(4) 168(4)
O4W H2W4 O5W . 0.83(3) 1.98(3) 2.783(5) 160(5)
O5W H1W5 O7W . 0.88(3) 2.16(6) 2.827(7) 132(6)
O7W H7W1 O8W . 0.85 1.93 2.782(8) 175
O8W H2W8 O3 . 0.91(3) 1.92(7) 2.720(7) 147(11)
O1W H2W1 O10 2_566 0.82(2) 2.13(3) 2.944(3) 172(5)
O2W H1W2 O40 1_654 0.86(3) 1.91(3) 2.764(4) 175(5)
O3W H2W3 O20 2_566 0.86(3) 2.29(4) 3.045(4) 146(6)
O4W H1W4 O2W 2_765 0.85(3) 1.98(3) 2.825(4) 170(5)
O6W H2W6 O24 1_545 0.82(3) 2.25(4) 3.038(4) 161(7)
N17 H17B O10 2_566 0.86 2.43 3.022(4) 126
N18 H18A O23 1_455 0.86 2.26 3.052(3) 154
N19 H19A O3 2_666 0.86 2.60 3.182(4) 125
N19 H19B O12 2_666 0.86 2.19 3.044(4) 175
N50 H50A O1W 2_666 0.86 2.35 3.006(4) 134
N50 H50B O12 2_666 0.86 2.14 2.941(3) 155
N51 H51B O20 2_576 0.86 2.19 3.039(4) 172
N112 H11A O2W 2_675 0.86 2.45 3.096(4) 132
N112 H11B O20 2_576 0.86 2.03 2.846(4) 158
N28 H28A O16 1_655 0.86 2.04 2.873(4) 162
N29 H29A O1W 2_666 0.86 2.07 2.876(4) 155
N29 H29B O3W 2_666 0.86 1.95 2.800(4) 168
N70 H70A O14 2_676 0.86 2.38 3.055(4) 136
N70 H70B O3W 2_666 0.86 2.47 3.264(5) 154
N71 H71A O2W 2_675 0.86 2.36 3.155(4) 154
N71 H71B O1 2_675 0.86 2.17 2.999(4) 163
N72 H72B O1 2_675 0.86 2.33 3.153(4) 161

loop_
_geom_torsion_atom_site_label_1
_geom_torsion_atom_site_label_2
_geom_torsion_atom_site_label_3
_geom_torsion_atom_site_label_4
_geom_torsion
N16 Ni1 N11 C11 95.2(2)
N12 Ni1 N11 C11 1.0(2)
N15 Ni1 N11 C11 170.7(2)
N14 Ni1 N11 C11 -43.8(6)
N13 Ni1 N11 C11 -91.7(2)
N16 Ni1 N11 O11 -65.5(3)
N12 Ni1 N11 O11 -159.7(3)
N15 Ni1 N11 O11 10.0(3)
N14 Ni1 N11 O11 155.5(4)
N13 Ni1 N11 O11 107.6(2)
N16 Ni1 N12 C12 -104.9(2)
N15 Ni1 N12 C12 -71.4(5)
N11 Ni1 N12 C12 -11.6(2)
N14 Ni1 N12 C12 159.2(2)
N13 Ni1 N12 C12 82.7(2)
N16 Ni1 N12 O12 97.8(2)
N15 Ni1 N12 O12 131.3(4)
N11 Ni1 N12 O12 -168.9(2)
N14 Ni1 N12 O12 1.9(2)
N13 Ni1 N12 O12 -74.6(2)
N16 Ni1 N13 C13 -49.3(6)
N12 Ni1 N13 C13 90.4(2)
N15 Ni1 N13 C13 -94.8(2)
N11 Ni1 N13 C13 166.1(2)
N14 Ni1 N13 C13 -3.9(2)
N16 Ni1 N13 O13 152.2(4)
N12 Ni1 N13 O13 -68.1(2)
N15 Ni1 N13 O13 106.8(2)
N11 Ni1 N13 O13 7.7(2)
N14 Ni1 N13 O13 -162.4(3)
N16 Ni1 N14 C14 165.9(2)
N12 Ni1 N14 C14 -98.4(2)
N15 Ni1 N14 C14 90.7(2)
N11 Ni1 N14 C14 -55.2(6)
N13 Ni1 N14 C14 -5.7(2)
N16 Ni1 N14 O14 7.6(3)
N12 Ni1 N14 O14 103.3(3)
N15 Ni1 N14 O14 -67.7(3)
N11 Ni1 N14 O14 146.5(4)
N13 Ni1 N14 O14 -164.0(3)
N16 Ni1 N15 C15 -2.7(2)
N12 Ni1 N15 C15 -37.4(6)
N11 Ni1 N15 C15 -95.2(2)
N14 Ni1 N15 C15 92.2(2)
N13 Ni1 N15 C15 168.6(2)
N16 Ni1 N15 O15 -162.8(2)
N12 Ni1 N15 O15 162.5(4)
N11 Ni1 N15 O15 104.8(2)
N14 Ni1 N15 O15 -67.9(2)
N13 Ni1 N15 O15 8.5(2)
N12 Ni1 N16 C16 166.6(2)
N15 Ni1 N16 C16 -6.7(2)
N11 Ni1 N16 C16 90.8(2)
N14 Ni1 N16 C16 -97.8(2)
N13 Ni1 N16 C16 -53.8(6)
N12 Ni1 N16 O16 6.7(2)
N15 Ni1 N16 O16 -166.6(2)
N11 Ni1 N16 O16 -69.2(2)
N14 Ni1 N16 O16 102.3(2)
N13 Ni1 N16 O16 146.2(4)
O11 N11 C11 N18 -5.1(4)
Ni1 N11 C11 N18 -169.4(2)
O11 N11 C11 C12 172.4(2)
Ni1 N11 C11 C12 8.1(3)
O12 N12 C12 N17 -3.7(4)
Ni1 N12 C12 N17 -164.6(3)
O12 N12 C12 C11 179.9(2)
Ni1 N12 C12 C11 19.1(3)
N11 C11 C12 N12 -17.8(4)
N18 C11 C12 N12 159.9(3)
N11 C11 C12 N17 165.6(3)
N18 C11 C12 N17 -16.7(4)
O13 N13 C13 N19 -5.4(4)
Ni1 N13 C13 N19 -168.1(3)
O13 N13 C13 C14 174.2(2)
Ni1 N13 C13 C14 11.6(3)
O14 N14 C14 N50 -3.8(4)
Ni1 N14 C14 N50 -166.2(3)
O14 N14 C14 C13 175.3(2)
Ni1 N14 C14 C13 12.9(3)
N13 C13 C14 N14 -16.2(4)
N19 C13 C14 N14 163.5(3)
N13 C13 C14 N50 162.9(3)
N19 C13 C14 N50 -17.4(5)
O15 N15 C15 N51 -4.7(4)
Ni1 N15 C15 N51 -168.5(2)
O15 N15 C15 C16 174.1(2)
Ni1 N15 C15 C16 10.3(3)
O16 N16 C16 N112 -3.1(4)
Ni1 N16 C16 N112 -166.1(2)
O16 N16 C16 C15 176.7(2)
Ni1 N16 C16 C15 13.7(3)
N15 C15 C16 N16 -15.4(4)
N51 C15 C16 N16 163.4(3)
N15 C15 C16 N112 164.4(3)
N51 C15 C16 N112 -16.8(4)
N23 Ni2 N21 C21 -94.2(2)
N22 Ni2 N21 C21 -4.6(2)
N24 Ni2 N21 C21 -65.7(6)
N26 Ni2 N21 C21 89.3(2)
N25 Ni2 N21 C21 165.9(2)
N23 Ni2 N21 O21 106.9(2)
N22 Ni2 N21 O21 -163.5(3)
N24 Ni2 N21 O21 135.4(5)
N26 Ni2 N21 O21 -69.6(2)
N25 Ni2 N21 O21 7.0(3)
N23 Ni2 N22 C22 89.3(2)
N21 Ni2 N22 C22 -4.5(2)
N24 Ni2 N22 C22 165.9(2)
N26 Ni2 N22 C22 -96.2(2)
N25 Ni2 N22 C22 -53.4(6)
N23 Ni2 N22 O22 -73.3(2)
N21 Ni2 N22 O22 -167.1(3)
N24 Ni2 N22 O22 3.3(3)
N26 Ni2 N22 O22 101.2(2)
N25 Ni2 N22 O22 144.1(5)
N22 Ni2 N23 C23 89.8(2)
N21 Ni2 N23 C23 165.6(2)
N24 Ni2 N23 C23 -9.0(2)
N25 Ni2 N23 C23 -97.9(2)
N22 Ni2 N23 O23 -64.0(2)
N21 Ni2 N23 O23 11.9(2)
N24 Ni2 N23 O23 -162.8(2)
N25 Ni2 N23 O23 108.3(2)
N23 Ni2 N24 C24 -0.3(2)
N22 Ni2 N24 C24 -88.7(2)
N21 Ni2 N24 C24 -29.6(7)
N26 Ni2 N24 C24 175.6(2)
N25 Ni2 N24 C24 99.2(2)
N23 Ni2 N24 O24 -161.4(3)
N22 Ni2 N24 O24 110.2(3)
N21 Ni2 N24 O24 169.3(4)
N26 Ni2 N24 O24 14.5(3)
N25 Ni2 N24 O24 -61.9(3)
N23 Ni2 N25 C25 167.6(2)
N22 Ni2 N25 C25 -50.4(7)
N21 Ni2 N25 C25 -97.6(3)
N24 Ni2 N25 C25 90.9(3)
N26 Ni2 N25 C25 -6.1(2)
N23 Ni2 N25 O25 13.4(3)
N22 Ni2 N25 O25 155.4(4)
N21 Ni2 N25 O25 108.2(3)
N24 Ni2 N25 O25 -63.3(3)
N26 Ni2 N25 O25 -160.4(3)
N22 Ni2 N26 C26 165.5(3)
N21 Ni2 N26 C26 89.5(3)
N24 Ni2 N26 C26 -95.2(3)
N25 Ni2 N26 C26 -5.8(2)
N22 Ni2 N26 O26 10.2(3)
N21 Ni2 N26 O26 -65.8(3)
N24 Ni2 N26 O26 109.5(3)
N25 Ni2 N26 O26 -161.1(3)
O21 N21 C21 N27 -4.7(5)
Ni2 N21 C21 N27 -167.2(3)
O21 N21 C21 C22 174.1(3)
Ni2 N21 C21 C22 11.6(4)
O22 N22 C22 N28 -4.7(5)
Ni2 N22 C22 N28 -170.0(3)
O22 N22 C22 C21 176.7(2)
Ni2 N22 C22 C21 11.4(3)
N21 C21 C22 N22 -15.0(4)
N27 C21 C22 N22 163.9(3)
N21 C21 C22 N28 166.3(3)
N27 C21 C22 N28 -14.8(5)
O23 N23 C23 N29 -5.1(4)
Ni2 N23 C23 N29 -163.2(2)
O23 N23 C23 C24 173.7(2)
Ni2 N23 C23 C24 15.6(3)
O24 N24 C24 N70 -5.4(4)
Ni2 N24 C24 N70 -170.1(2)
O24 N24 C24 C23 172.9(2)
Ni2 N24 C24 C23 8.2(3)
N23 C23 C24 N24 -15.7(4)
N29 C23 C24 N24 163.2(3)
N23 C23 C24 N70 162.6(3)
N29 C23 C24 N70 -18.5(4)
O25 N25 C25 N71 -6.0(5)
Ni2 N25 C25 N71 -165.1(3)
O25 N25 C25 C26 174.4(3)
Ni2 N25 C25 C26 15.3(4)
O26 N26 C26 N72 -5.0(5)
Ni2 N26 C26 N72 -164.3(3)
O26 N26 C26 C25 174.4(3)
Ni2 N26 C26 C25 15.1(4)
N25 C25 C26 N26 -20.3(4)
N71 C25 C26 N26 160.2(3)
N25 C25 C26 N72 159.2(3)
N71 C25 C26 N72 -20.4(5)
